data_1530305
loop_
_publ_author_name
'Ljutin, V.I.'
'Ilyukhin, V.V.'
'Tutov, A.G.'
'Belov, N.B.'

_publ_section_title
;
 Crystal structure of antiferromagnetic K, Ni-phosphate K Ni P O4
;
_journal_name_full 'Doklady Akademii Nauk SSSR'
_journal_page_first 346
_journal_page_last 349
_journal_volume 208
_journal_year 1973
_chemical_formula_sum 'K Ni O4 P'
_chemical_name_systematic 'K Ni (P O4)'
_space_group_IT_number 33
_symmetry_space_group_name_Hall 'P 2c -2n'
_symmetry_space_group_name_H-M 'P n a 21'
_cell_angle_alpha 90
_cell_angle_beta 90
_cell_angle_gamma 90
_cell_formula_units_Z 4
_cell_length_a 8.64
_cell_length_b 9.28
_cell_length_c 4.93
_cell_volume 395.283
_citation_journal_id_ASTM DANKAS
_cod_data_source_file Ljutin_DANKAS_1973_321.cif
_cod_data_source_block K1Ni1O4P1
_cod_original_cell_volume 395.2834
_cod_original_formula_sum 'K1 Ni1 O4 P1'
_cod_database_code 1530305

loop_
_symmetry_equiv_pos_as_xyz
x,y,z
-x,-y,z+1/2
-x+1/2,y+1/2,z+1/2
x+1/2,-y+1/2,z

loop_
_atom_site_label
_atom_site_type_symbol
_atom_site_fract_x
_atom_site_fract_y
_atom_site_fract_z
_atom_site_occupancy
_atom_site_U_iso_or_equiv
P1 P+5 0.291 0.374 0.051 1 0.0
O2 O-2 0.453 0.416 0.174 1 0.0
O3 O-2 0.185 0.481 0.194 1 0.0
O4 O-2 0.286 0.388 0.739 1 0.0
K1 K+1 -0.001 0.316 0.512 1 0.0
Ni1 Ni+2 0.154 0.043 0.988 1 0.0
O1 O-2 0.265 0.22 0.134 1 0.0
